data_1011065
loop_
_publ_author_name
'Hendricks, S B'
'Dickinson, R G'

_publ_section_title
;
The Crystal Structure of ammonium, potassium and rubidium cupric
chloride dihydrates
;
_journal_coden_ASTM JACSAT
_journal_name_full 'Journal of the American Chemical Society'
_journal_page_first 2149
_journal_page_last 2162
_journal_paper_doi 10.1021/ja01408a005
_journal_volume 49
_journal_year 1927
_chemical_compound_source synthetic
_chemical_formula_structural 'K2 (Cu Cl4) (H2 O)2'
_chemical_formula_sum 'Cl4 Cu H4 K2 O2'
_chemical_name_mineral Mitscherlichite
_chemical_name_systematic 'Potassium tetrachlorocuprate dihydrate'
_space_group_IT_number 136
_symmetry_cell_setting tetragonal
_symmetry_Int_Tables_number 136
_symmetry_space_group_name_Hall '-P 4n 2n'
_symmetry_space_group_name_H-M 'P 42/m n m'
_cell_angle_alpha 90
_cell_angle_beta 90
_cell_angle_gamma 90
_cell_formula_units_Z 2
_cell_length_a 7.45
_cell_length_b 7.45
_cell_length_c 7.88
_cell_volume 437.4
_exptl_crystal_density_meas 2.41
_cod_original_formula_sum 'H4 Cl4 Cu K2 O2'
_cod_database_code 1011065
_cod_depositor_comments
;
 Removing dummy H atoms since the hydrogen atoms they represent are already
 marked using the _atom_site_attached_hydrogens data item.

 Antanas Vaitkus,
 2017-09-11
;

loop_
_symmetry_equiv_pos_as_xyz
x,y,z
-x,-y,z
1/2+x,1/2-y,1/2+z
1/2-x,1/2+y,1/2+z
-x,-y,-z
x,y,-z
1/2-x,1/2+y,1/2-z
1/2+x,1/2-y,1/2-z
y,x,z
-y,-x,z
1/2-y,1/2+x,1/2+z
1/2+y,1/2-x,1/2+z
-y,-x,-z
y,x,-z
1/2+y,1/2-x,1/2-z
1/2-y,1/2+x,1/2-z

loop_
_atom_site_label
_atom_site_type_symbol
_atom_site_symmetry_multiplicity
_atom_site_Wyckoff_symbol
_atom_site_fract_x
_atom_site_fract_y
_atom_site_fract_z
_atom_site_occupancy
_atom_site_attached_hydrogens
_atom_site_calc_flag
Cu1 Cu2+ 2 a 0. 0. 0. 1. 0 d
K1 K1+ 4 d 0. 0.5 0.25 1. 0 d
Cl1 Cl1- 4 f 0.213 0.213 0. 1. 0 d
Cl2 Cl1- 4 g 0.217 -0.217 0. 1. 0 d
O1 O2- 4 e 0. 0. 0.32 1. 2 d

loop_
_atom_type_symbol
_atom_type_oxidation_number
Cu2+ 2.000
K1+ 1.000
Cl1- -1.000
O2- -2.000
